data_1538358
loop_
_publ_author_name
'Newnham, R.E.'

_publ_section_title
;
 Crystal structure of Zr Ti O4
;
_journal_name_full 'Journal of the American Ceramic Society'
_journal_page_first 216
_journal_page_last 216
_journal_volume 50
_journal_year 1967
_chemical_formula_sum 'O4 Ti Zr'
_chemical_name_systematic 'Zr (Ti O4)'
_space_group_IT_number 60
_symmetry_space_group_name_Hall '-P 2n 2ab'
_symmetry_space_group_name_H-M 'P b c n'
_cell_angle_alpha 90
_cell_angle_beta 90
_cell_angle_gamma 90
_cell_formula_units_Z 2
_cell_length_a 4.806
_cell_length_b 5.447
_cell_length_c 5.032
_cell_volume 131.729
_citation_journal_id_ASTM JACTAW
_cod_data_source_file Newnham_JACTAW_1967_1773.cif
_cod_data_source_block O4Ti1Zr1
_cod_original_cell_volume 131.7291
_cod_original_formula_sum 'O4 Ti1 Zr1'
_cod_database_code 1538358

loop_
_symmetry_equiv_pos_as_xyz
x,y,z
-x+1/2,-y+1/2,z+1/2
x+1/2,-y+1/2,-z
-x,y,-z+1/2
-x,-y,-z
x-1/2,y-1/2,-z-1/2
-x-1/2,y-1/2,z
x,-y,z-1/2

loop_
_atom_site_label
_atom_site_type_symbol
_atom_site_fract_x
_atom_site_fract_y
_atom_site_fract_z
_atom_site_occupancy
_atom_site_U_iso_or_equiv
Zr1 Zr+4 0 0.3 0.25 0.5 0.0
Ti1 Ti+4 0 0.3 0.25 0.5 0.0
O1 O-2 0.276 0.111 0.058 1 0.0
